data_7160187
loop_
_publ_author_name
'Amire, Niyaz'
'Almagambetova, Kamila M.'
'Turlykul, Assel'
'Taishybay, Aidyn'
'Nuroldayeva, Gulzat'
'Belyaev, Andrey'
'Peshkov, Anatoly A.'
'Utepbergenov, Darkhan'
'Peshkov, Vsevolod A.'

_publ_section_title
;
 Triflic acid-promoted post-Ugi condensation for the assembly of
 2,6-diarylmorpholin-3-ones.
;
_journal_issue 48
_journal_name_full 'Organic &amp; biomolecular chemistry'
_journal_page_first 9379
_journal_page_last 9387
_journal_paper_doi 10.1039/d4ob01270d
_journal_volume 22
_journal_year 2024
_chemical_absolute_configuration ad
_chemical_formula_moiety 'C23 H23 N O'
_chemical_formula_sum 'C23 H23 N O'
_chemical_formula_weight 329.42
_space_group_crystal_system monoclinic
_space_group_IT_number 4
_space_group_name_Hall 'P 2yb'
_space_group_name_H-M_alt 'P 1 21 1'
_atom_sites_solution_hydrogens geom
_atom_sites_solution_primary dual
_audit_creation_date 2024-04-11
_audit_creation_method
;
Olex2 1.5
(compiled 2021.07.19 svn.r715e62df for OlexSys, GUI svn.r6380)
;
_audit_update_record
;
2024-07-23 deposited with the CCDC.	2024-10-16 downloaded from the CCDC.
;
_cell_angle_alpha 90
_cell_angle_beta 101.3440(10)
_cell_angle_gamma 90
_cell_formula_units_Z 2
_cell_length_a 8.43560(10)
_cell_length_b 9.11270(10)
_cell_length_c 11.9169(2)
_cell_measurement_reflns_used 15602
_cell_measurement_temperature 120.01(10)
_cell_measurement_theta_max 75.9800
_cell_measurement_theta_min 3.7510
_cell_volume 898.17(2)
_computing_cell_refinement 'CrysAlisPro 1.171.42.90a (Rigaku OD, 2023)'
_computing_data_collection 'CrysAlisPro 1.171.42.90a (Rigaku OD, 2023)'
_computing_data_reduction 'CrysAlisPro 1.171.42.90a (Rigaku OD, 2023)'
_computing_molecular_graphics 'Olex2 1.5 (Dolomanov et al., 2009)'
_computing_publication_material 'Olex2 1.5 (Dolomanov et al., 2009)'
_computing_structure_refinement 'SHELXL 2019/3 (Sheldrick, 2015)'
_computing_structure_solution 'SHELXT 2018/2 (Sheldrick, 2018)'
_diffrn_ambient_environment N~2~
_diffrn_ambient_temperature 120.01(10)
_diffrn_detector 'Hybrid Pixel Array Detector'
_diffrn_detector_area_resol_mean 10.0000
_diffrn_detector_type 'HyPix-Arc 100'
_diffrn_measured_fraction_theta_full 1.000
_diffrn_measured_fraction_theta_max 0.992
_diffrn_measurement_details
;
List of Runs (angles in degrees, time in seconds):

  # Type    Start    End  Width  t~exp~   \w     \q     \k     \f   Frames
#--------------------------------------------------------------------------
  1  \w     76.00 103.00   0.50    0.50    --   53.18  42.00-126.00   54
  2  \w      3.00  55.00   0.50    0.50    --   53.18 -42.00  80.00  104
  3  \w     97.00 148.00   0.50    0.50    --  101.85  42.00-126.00  102
  4  \w     36.00 107.00   0.50    0.50    --  101.85 -42.00  80.00  142
  5  \w    -33.00  -6.00   0.50    0.50    --    6.00 115.00 -65.77   54
  6  \w    -11.00  25.00   0.50    0.50    --   18.00  98.00 123.14   72
  7  \w     -2.00  23.00   0.50    0.50    --   26.00  97.00  46.41   50
  8  \w      7.00  32.00   0.50    0.50    --   34.00  94.00 -58.10   50
  9  \w     15.00  40.00   0.50    0.50    --   38.00  88.00  71.78   50
 10  \w     31.00  56.00   0.50    0.50    --   46.00  76.00 -48.08   50
 11  \w     30.00  59.00   0.50    0.50    --   46.00  76.00-142.77   58
 12  \w     35.00  61.00   0.50    0.50    --   50.00  77.00 127.96   52
 13  \w     36.00  61.00   0.50    0.50    --   52.83  77.00 150.00   50
 14  \w     36.00  61.00   0.50    0.50    --   52.83  77.00 -30.00   50
 15  \w     37.00  62.00   0.50    0.50    --   53.18  77.00   0.00   50
 16  \w     38.00  64.00   0.50    0.50    --   53.18  77.00  30.00   52
 17  \w     -6.00  69.00   0.50    0.50    --   53.18 -77.00  60.00  150
 18  \w     37.00  62.00   0.50    0.50    --   53.18  77.00-120.00   50
 19  \w     34.00  86.00   0.50    0.50    --   53.18-125.00 -90.00  104
 20  \w     72.00  98.00   0.50    0.50    --   53.18-125.00-150.00   52
 21  \w     35.00  68.00   0.50    0.50    --   53.18-125.00-150.00   66
 22  \w     34.00  77.00   0.50    0.50    --   53.18-125.00 -30.00   86
 23  \w     34.00  98.00   0.50    0.50    --   53.18-125.00  30.00  128
 24  \w     86.00 112.00   0.50    0.50    --   53.18  77.00  90.00   52
 25  \w     37.00  63.00   0.50    0.50    --   53.18  77.00  90.00   52
 26  \w     44.00  69.00   0.50    0.50    --   58.00  72.00  58.22   50
 27  \w     48.00  74.00   0.50    0.50    --   62.00  72.00 -82.13   52
 28  \w     49.00  86.00   0.50    0.50    --   62.00  76.00 -29.49   74
 29  \w     49.00  75.00   0.50    0.50    --   62.00  73.00  62.24   52
 30  \w     84.00 109.00   0.50    0.50    --   62.00  67.00-119.68   50
 31  \w     50.00  76.00   0.50    0.50    --   62.00  67.00-119.68   52
 32  \w     98.00 123.00   0.50    0.50    --   62.00  77.00-176.35   50
 33  \w     91.00 124.00   0.50    0.50    --   62.00  76.00 -29.49   66
 34  \w     47.00  81.00   0.50    0.50    --   62.00  77.00-176.35   68
 35  \w     47.00  72.00   0.50    0.50    --   62.00  76.00 168.54   50
 36  \w     52.00 105.00   0.50    0.50    --   66.00  72.00-103.41  106
 37  \w     55.00  92.00   0.50    0.50    --   66.00  70.00  23.75   74
 38  \w    105.00 131.00   0.50    0.50    --   70.00  76.00 106.56   52
 39  \w     54.00  82.00   0.50    0.50    --   70.00  76.00 106.56   56
 40  \w     60.00  86.00   0.50    0.50    --   74.00  72.00  74.54   52
 41  \w     59.00 117.00   0.50    0.50    --   74.00  74.00 -82.75  116
 42  \w     89.00 133.00   0.50    0.50    --   74.00  72.00  74.54   88
 43  \w     72.00  98.00   0.50    0.50    --   78.00  57.00 144.51   52
 44  \w    110.00 147.00   0.50    0.50    --   78.00  54.00  18.09   74
 45  \w     70.00  96.00   0.50    0.50    --   78.00  54.00  18.09   52
 46  \w    115.00 143.00   0.50    0.50    --   78.00  57.00 144.51   56
 47  \w     85.00 135.00   0.50    0.50    --  101.85  77.00  30.00  100
 48  \w     95.00 125.00   0.50    0.50    --  101.85  57.00 -30.00   60
 49  \w     30.00 106.00   0.50    0.50    --  101.85 -37.00 150.00  152
 50  \w    127.00 161.00   0.50    0.50    --  101.85  77.00  90.00   68
 51  \w     85.00 161.00   0.50    0.50    --  101.85  77.00  60.00  152
 52  \w     86.00 159.00   0.50    0.50    --  101.85  77.00-180.00  146
 53  \w     38.00 110.00   0.50    0.50    --  101.85-125.00 120.00  144
 54  \w     85.00 133.00   0.50    0.50    --  101.85  77.00 150.00   96
 55  \w     78.00 103.00   0.50    0.50    --  101.85 -99.00  60.00   50
 56  \w     85.00 123.00   0.50    0.50    --  101.85  77.00  90.00   76
 57  \w     65.00 108.00   0.50    0.50    --  101.85-125.00 -60.00   86
 58  \w     96.00 135.00   0.50    0.50    --  101.85  57.00-120.00   78
 59  \w    110.00 158.00   0.50    0.50    --  101.85 125.00 120.00   96
 60  \w     94.00 153.00   0.50    0.50    --  101.85  57.00 -60.00  118
 61  \w     91.00 161.00   0.50    0.50    --  101.85  77.00 120.00  140
 62  \w     88.00 162.00   0.50    0.50    --  101.85  77.00-120.00  148
 63  \w     44.00 104.00   0.50    0.50    --  101.85 -99.00 -30.00  120
 64  \w     44.00  70.00   0.50    0.50    --  101.85 -99.00  60.00   52
 65  \w     85.00 138.00   0.50    0.50    --  101.85  77.00 -30.00  106
 66  \w     57.00 100.00   0.50    0.50    --  101.85 -99.00-180.00   86
 67  \w     86.00 112.00   0.50    0.50    --  101.85  77.00-150.00   52
 68  \w     85.00 111.00   0.50    0.50    --  101.85  77.00 -90.00   52
 69  \w     85.00 111.00   0.50    0.50    --  101.85  77.00 -60.00   52
 70  \w     85.00 134.00   0.50    0.50    --  101.85  77.00   0.00   98
;
_diffrn_measurement_device 'four-circle diffractometer'
_diffrn_measurement_device_type 'SuperNova, Dualflex, HyPix-Arc 100'
_diffrn_measurement_method '\w scans'
_diffrn_measurement_specimen_support 'MiTeGen micromount'
_diffrn_orient_matrix_type 'CrysAlisPro convention (1999,Acta A55,543-557)'
_diffrn_orient_matrix_UB_11 -0.0064024000
_diffrn_orient_matrix_UB_12 0.1459467000
_diffrn_orient_matrix_UB_13 0.0641704000
_diffrn_orient_matrix_UB_21 -0.1862264000
_diffrn_orient_matrix_UB_22 -0.0060381000
_diffrn_orient_matrix_UB_23 -0.0268603000
_diffrn_orient_matrix_UB_31 0.0022423000
_diffrn_orient_matrix_UB_32 -0.0851569000
_diffrn_orient_matrix_UB_33 0.1119272000
_diffrn_radiation_monochromator mirror
_diffrn_radiation_probe x-ray
_diffrn_radiation_type 'Cu K\a'
_diffrn_radiation_wavelength 1.54184
_diffrn_reflns_av_R_equivalents 0.0357
_diffrn_reflns_av_unetI/netI 0.0215
_diffrn_reflns_Laue_measured_fraction_full 1.000
_diffrn_reflns_Laue_measured_fraction_max 0.992
_diffrn_reflns_limit_h_max 10
_diffrn_reflns_limit_h_min -10
_diffrn_reflns_limit_k_max 11
_diffrn_reflns_limit_k_min -11
_diffrn_reflns_limit_l_max 14
_diffrn_reflns_limit_l_min -14
_diffrn_reflns_number 18692
_diffrn_reflns_point_group_measured_fraction_full 0.999
_diffrn_reflns_point_group_measured_fraction_max 0.975
_diffrn_reflns_theta_full 67.684
_diffrn_reflns_theta_max 76.264
_diffrn_reflns_theta_min 3.783
_diffrn_source 'micro-focus sealed X-ray tube'
_diffrn_source_current 1.4
_diffrn_source_power 0.07
_diffrn_source_type 'SuperNova (Cu) X-ray Source'
_diffrn_source_voltage 50.0
_exptl_absorpt_coefficient_mu 0.570
_exptl_absorpt_correction_T_max 1.00000
_exptl_absorpt_correction_T_min 0.57238
_exptl_absorpt_correction_type multi-scan
_exptl_absorpt_process_details
;
CrysAlisPro 1.171.42.90a (Rigaku Oxford Diffraction, 2023)
Empirical absorption correction using spherical harmonics,
implemented in SCALE3 ABSPACK scaling algorithm.
;
_exptl_crystal_colour 'clear colourless'
_exptl_crystal_colour_lustre clear
_exptl_crystal_colour_primary colourless
_exptl_crystal_density_diffrn 1.218
_exptl_crystal_description plate
_exptl_crystal_F_000 352
_exptl_crystal_size_max 0.11
_exptl_crystal_size_mid 0.05
_exptl_crystal_size_min 0.04
_refine_diff_density_max 0.178
_refine_diff_density_min -0.157
_refine_diff_density_rms 0.032
_refine_ls_abs_structure_details
;
 Flack x determined using 1621 quotients [(I+)-(I-)]/[(I+)+(I-)]
 (Parsons, Flack and Wagner, Acta Cryst. B69 (2013) 249-259).
;
_refine_ls_abs_structure_Flack -0.05(8)
_refine_ls_extinction_coef 0.0054(6)
_refine_ls_extinction_expression Fc^*^=kFc[1+0.001xFc^2^\l^3^/sin(2\q)]^-1/4^
_refine_ls_extinction_method 'SHELXL-2019/2 (Sheldrick 2019)'
_refine_ls_goodness_of_fit_ref 1.084
_refine_ls_hydrogen_treatment constr
_refine_ls_matrix_type full
_refine_ls_number_parameters 227
_refine_ls_number_reflns 3675
_refine_ls_number_restraints 1
_refine_ls_restrained_S_all 1.084
_refine_ls_R_factor_all 0.0283
_refine_ls_R_factor_gt 0.0277
_refine_ls_shift/su_max 0.000
_refine_ls_shift/su_mean 0.000
_refine_ls_structure_factor_coef Fsqd
_refine_ls_weighting_details 'w=1/[\s^2^(Fo^2^)+(0.0257P)^2^+0.1633P] where P=(Fo^2^+2Fc^2^)/3'
_refine_ls_weighting_scheme calc
_refine_ls_wR_factor_gt 0.0673
_refine_ls_wR_factor_ref 0.0677
_reflns_Friedel_coverage 0.847
_reflns_Friedel_fraction_full 0.998
_reflns_Friedel_fraction_max 0.956
_reflns_number_gt 3593
_reflns_number_total 3675
_reflns_threshold_expression 'I > 2\s(I)'
_cod_data_source_file d4ob01270d2.cif
_cod_data_source_block na281_auto
_cod_depositor_comments 'Adding full bibliography for 7160185--7160187.cif.'
_cod_database_code 7160187
_shelx_shelxl_version_number 2019/3
_chemical_oxdiff_formula 'c20 h20 n2'
_chemical_oxdiff_usercomment plate
_shelx_space_group_comment
;
The symmetry employed for this shelxl refinement is uniquely defined
by the following loop, which should always be used as a source of
symmetry information in preference to the above space-group names.
They are only intended as comments.
;
_shelx_estimated_absorpt_t_max 0.978
_shelx_estimated_absorpt_t_min 0.940
_olex2_refinement_description
;
1. Fixed Uiso
 At 1.2 times of:
  All C(H) groups, All C(H,H) groups
2.a Ternary CH refined with riding coordinates:
 C1(H1), C3(H3)
2.b Secondary CH2 refined with riding coordinates:
 C2(H2A,H2B), C4(H4A,H4B), C5(H5A,H5B)
2.c Aromatic/amide H refined with riding coordinates:
 C7(H7), C8(H8), C9(H9), C10(H10), C11(H11), C13(H13), C14(H14), C15(H15),
 C16(H16), C17(H17), C19(H19), C20(H20), C21(H21), C22(H22), C23(H23)
;
_olex2_submission_special_instructions 'No special instructions were received'
_oxdiff_exptl_absorpt_empirical_details
;
Empirical correction (ABSPACK) includes:
- Absorption correction using spherical harmonics
- Frame scaling
;
_oxdiff_exptl_absorpt_empirical_full_max 1.571
_oxdiff_exptl_absorpt_empirical_full_min 0.742

loop_
_space_group_symop_operation_xyz
'x, y, z'
'-x, y+1/2, -z'

loop_
_atom_site_label
_atom_site_type_symbol
_atom_site_fract_x
_atom_site_fract_y
_atom_site_fract_z
_atom_site_U_iso_or_equiv
_atom_site_adp_type
_atom_site_occupancy
_atom_site_site_symmetry_order
_atom_site_calc_flag
_atom_site_refinement_flags_posn
_atom_site_refinement_flags_adp
_atom_site_refinement_flags_occupancy
_atom_site_disorder_assembly
_atom_site_disorder_group
C1 C 0.37171(19) 0.73186(17) 0.62420(14) 0.0197(3) Uani 1 1 d . . . . .
H1 H 0.355546 0.798550 0.687634 0.024 Uiso 1 1 calc R U . . .
C2 C 0.54020(19) 0.75713(18) 0.60065(14) 0.0214(3) Uani 1 1 d . . . . .
H2A H 0.560465 0.688808 0.540425 0.026 Uiso 1 1 calc R U . . .
H2B H 0.549449 0.858766 0.573298 0.026 Uiso 1 1 calc R U . . .
C3 C 0.47589(19) 0.55163(17) 0.76312(13) 0.0184(3) Uani 1 1 d . . . . .
H3 H 0.454440 0.617528 0.825560 0.022 Uiso 1 1 calc R U . . .
C4 C 0.64645(19) 0.58114(18) 0.74381(14) 0.0199(3) Uani 1 1 d . . . . .
H4A H 0.725543 0.564349 0.815839 0.024 Uiso 1 1 calc R U . . .
H4B H 0.671828 0.512789 0.685214 0.024 Uiso 1 1 calc R U . . .
C5 C 0.82412(19) 0.76685(19) 0.69183(14) 0.0225(3) Uani 1 1 d . . . . .
H5A H 0.823032 0.858507 0.647084 0.027 Uiso 1 1 calc R U . . .
H5B H 0.864009 0.686832 0.648488 0.027 Uiso 1 1 calc R U . . .
C6 C 0.93738(18) 0.78490(18) 0.80612(13) 0.0206(3) Uani 1 1 d . . . . .
C7 C 1.0878(2) 0.7169(2) 0.82926(15) 0.0242(4) Uani 1 1 d . . . . .
H7 H 1.120904 0.657570 0.772465 0.029 Uiso 1 1 calc R U . . .
C8 C 1.1900(2) 0.7352(2) 0.93481(16) 0.0270(4) Uani 1 1 d . . . . .
H8 H 1.292880 0.688751 0.949369 0.032 Uiso 1 1 calc R U . . .
C9 C 1.1441(2) 0.8199(2) 1.01870(16) 0.0290(4) Uani 1 1 d . . . . .
H9 H 1.213737 0.830152 1.091315 0.035 Uiso 1 1 calc R U . . .
C10 C 0.9955(2) 0.8899(2) 0.99615(18) 0.0352(4) Uani 1 1 d . . . . .
H10 H 0.963364 0.949523 1.053157 0.042 Uiso 1 1 calc R U . . .
C11 C 0.8935(2) 0.8731(2) 0.89041(16) 0.0302(4) Uani 1 1 d . . . . .
H11 H 0.792265 0.922370 0.875329 0.036 Uiso 1 1 calc R U . . .
C12 C 0.23825(18) 0.75921(18) 0.52199(14) 0.0203(3) Uani 1 1 d . . . . .
C13 C 0.1276(2) 0.8719(2) 0.52347(15) 0.0259(4) Uani 1 1 d . . . . .
H13 H 0.136620 0.932832 0.589114 0.031 Uiso 1 1 calc R U . . .
C14 C 0.0035(2) 0.8961(2) 0.42924(16) 0.0312(4) Uani 1 1 d . . . . .
H14 H -0.071273 0.973643 0.430841 0.037 Uiso 1 1 calc R U . . .
C15 C -0.0112(2) 0.8077(2) 0.33350(16) 0.0313(4) Uani 1 1 d . . . . .
H15 H -0.096501 0.823990 0.269687 0.038 Uiso 1 1 calc R U . . .
C16 C 0.0986(2) 0.6953(2) 0.33075(16) 0.0309(4) Uani 1 1 d . . . . .
H16 H 0.089385 0.634834 0.264869 0.037 Uiso 1 1 calc R U . . .
C17 C 0.2228(2) 0.67142(19) 0.42502(16) 0.0257(4) Uani 1 1 d . . . . .
H17 H 0.297795 0.594156 0.422971 0.031 Uiso 1 1 calc R U . . .
C18 C 0.44766(18) 0.39463(18) 0.79504(13) 0.0192(3) Uani 1 1 d . . . . .
C19 C 0.3968(2) 0.3614(2) 0.89585(14) 0.0235(3) Uani 1 1 d . . . . .
H19 H 0.383449 0.437831 0.947376 0.028 Uiso 1 1 calc R U . . .
C20 C 0.3649(2) 0.2163(2) 0.92230(16) 0.0296(4) Uani 1 1 d . . . . .
H20 H 0.329019 0.194936 0.991250 0.036 Uiso 1 1 calc R U . . .
C21 C 0.3852(2) 0.1043(2) 0.84900(17) 0.0329(4) Uani 1 1 d . . . . .
H21 H 0.363327 0.005725 0.866962 0.039 Uiso 1 1 calc R U . . .
C22 C 0.4377(3) 0.1365(2) 0.74901(18) 0.0373(5) Uani 1 1 d . . . . .
H22 H 0.453400 0.059569 0.698514 0.045 Uiso 1 1 calc R U . . .
C23 C 0.4678(2) 0.2809(2) 0.72195(16) 0.0289(4) Uani 1 1 d . . . . .
H23 H 0.502501 0.301860 0.652511 0.035 Uiso 1 1 calc R U . . .
N1 N 0.65894(15) 0.73279(15) 0.70579(12) 0.0199(3) Uani 1 1 d . . . . .
O1 O 0.35832(13) 0.58235(12) 0.66026(9) 0.0191(2) Uani 1 1 d . . . . .

loop_
_atom_site_aniso_label
_atom_site_aniso_U_11
_atom_site_aniso_U_22
_atom_site_aniso_U_33
_atom_site_aniso_U_23
_atom_site_aniso_U_13
_atom_site_aniso_U_12
C1 0.0216(7) 0.0148(8) 0.0221(8) 0.0011(6) 0.0030(6) -0.0004(6)
C2 0.0220(7) 0.0190(8) 0.0221(8) 0.0028(6) 0.0018(6) -0.0012(6)
C3 0.0196(7) 0.0174(8) 0.0176(8) 0.0012(6) 0.0022(6) -0.0004(6)
C4 0.0192(7) 0.0179(8) 0.0219(8) 0.0029(6) 0.0024(6) -0.0004(6)
C5 0.0208(8) 0.0238(9) 0.0232(8) 0.0024(7) 0.0049(6) -0.0029(6)
C6 0.0190(7) 0.0187(8) 0.0240(8) 0.0014(7) 0.0041(6) -0.0035(6)
C7 0.0224(8) 0.0230(8) 0.0282(9) -0.0024(7) 0.0072(7) -0.0002(7)
C8 0.0192(7) 0.0273(9) 0.0328(9) -0.0026(7) 0.0010(7) 0.0011(7)
C9 0.0247(8) 0.0308(10) 0.0292(9) -0.0046(7) -0.0004(7) -0.0041(7)
C10 0.0323(9) 0.0393(11) 0.0336(10) -0.0130(9) 0.0053(7) 0.0056(9)
C11 0.0226(8) 0.0338(10) 0.0332(10) -0.0055(8) 0.0027(7) 0.0059(7)
C12 0.0184(7) 0.0187(8) 0.0235(8) 0.0037(6) 0.0036(6) -0.0015(6)
C13 0.0248(8) 0.0256(9) 0.0275(8) 0.0018(7) 0.0056(7) 0.0038(7)
C14 0.0250(8) 0.0318(10) 0.0363(10) 0.0086(8) 0.0048(7) 0.0099(8)
C15 0.0234(8) 0.0367(11) 0.0306(9) 0.0096(8) -0.0023(7) 0.0013(7)
C16 0.0326(9) 0.0308(10) 0.0262(9) -0.0007(7) -0.0016(7) -0.0012(7)
C17 0.0251(8) 0.0214(8) 0.0283(9) -0.0002(7) 0.0000(7) 0.0025(7)
C18 0.0166(7) 0.0187(8) 0.0206(8) 0.0021(6) -0.0001(6) -0.0012(6)
C19 0.0249(8) 0.0232(8) 0.0219(8) 0.0023(7) 0.0034(6) -0.0007(7)
C20 0.0318(9) 0.0293(9) 0.0274(9) 0.0101(8) 0.0048(7) -0.0038(8)
C21 0.0378(10) 0.0198(9) 0.0391(10) 0.0081(8) 0.0025(8) -0.0052(8)
C22 0.0530(12) 0.0196(9) 0.0416(11) -0.0043(8) 0.0148(9) -0.0044(8)
C23 0.0399(10) 0.0220(9) 0.0272(9) -0.0017(7) 0.0121(7) -0.0045(8)
N1 0.0177(6) 0.0185(7) 0.0223(7) 0.0031(5) 0.0014(5) -0.0027(5)
O1 0.0190(5) 0.0166(5) 0.0204(5) 0.0031(4) 0.0007(4) -0.0008(4)

loop_
_atom_type_symbol
_atom_type_description
_atom_type_scat_dispersion_real
_atom_type_scat_dispersion_imag
_atom_type_scat_source
C C 0.0181 0.0091 'International Tables Vol C Tables 4.2.6.8 and 6.1.1.4'
H H 0.0000 0.0000 'International Tables Vol C Tables 4.2.6.8 and 6.1.1.4'
N N 0.0311 0.0180 'International Tables Vol C Tables 4.2.6.8 and 6.1.1.4'
O O 0.0492 0.0322 'International Tables Vol C Tables 4.2.6.8 and 6.1.1.4'

loop_
_geom_angle_atom_site_label_1
_geom_angle_atom_site_label_2
_geom_angle_atom_site_label_3
_geom_angle
_geom_angle_site_symmetry_1
_geom_angle_site_symmetry_3
_geom_angle_publ_flag
C2 C1 H1 108.6 . . ?
C12 C1 H1 108.6 . . ?
C12 C1 C2 113.74(13) . . ?
O1 C1 H1 108.6 . . ?
O1 C1 C2 109.25(13) . . ?
O1 C1 C12 107.91(12) . . ?
C1 C2 H2A 109.9 . . ?
C1 C2 H2B 109.9 . . ?
H2A C2 H2B 108.3 . . ?
N1 C2 C1 109.11(13) . . ?
N1 C2 H2A 109.9 . . ?
N1 C2 H2B 109.9 . . ?
C4 C3 H3 108.7 . . ?
C18 C3 H3 108.7 . . ?
C18 C3 C4 113.89(13) . . ?
O1 C3 H3 108.7 . . ?
O1 C3 C4 110.40(12) . . ?
O1 C3 C18 106.33(12) . . ?
C3 C4 H4A 109.7 . . ?
C3 C4 H4B 109.7 . . ?
H4A C4 H4B 108.2 . . ?
N1 C4 C3 109.90(13) . . ?
N1 C4 H4A 109.7 . . ?
N1 C4 H4B 109.7 . . ?
H5A C5 H5B 108.0 . . ?
C6 C5 H5A 109.3 . . ?
C6 C5 H5B 109.3 . . ?
N1 C5 H5A 109.3 . . ?
N1 C5 H5B 109.3 . . ?
N1 C5 C6 111.51(13) . . ?
C7 C6 C5 121.40(15) . . ?
C7 C6 C11 118.44(15) . . ?
C11 C6 C5 120.15(14) . . ?
C6 C7 H7 119.8 . . ?
C8 C7 C6 120.42(16) . . ?
C8 C7 H7 119.8 . . ?
C7 C8 H8 119.6 . . ?
C9 C8 C7 120.78(16) . . ?
C9 C8 H8 119.6 . . ?
C8 C9 H9 120.3 . . ?
C8 C9 C10 119.36(17) . . ?
C10 C9 H9 120.3 . . ?
C9 C10 H10 120.0 . . ?
C9 C10 C11 120.08(18) . . ?
C11 C10 H10 120.0 . . ?
C6 C11 H11 119.6 . . ?
C10 C11 C6 120.89(16) . . ?
C10 C11 H11 119.6 . . ?
C13 C12 C1 120.55(15) . . ?
C13 C12 C17 118.83(15) . . ?
C17 C12 C1 120.62(14) . . ?
C12 C13 H13 119.8 . . ?
C12 C13 C14 120.41(17) . . ?
C14 C13 H13 119.8 . . ?
C13 C14 H14 119.9 . . ?
C15 C14 C13 120.29(17) . . ?
C15 C14 H14 119.9 . . ?
C14 C15 H15 120.1 . . ?
C14 C15 C16 119.87(16) . . ?
C16 C15 H15 120.1 . . ?
C15 C16 H16 120.1 . . ?
C15 C16 C17 119.77(17) . . ?
C17 C16 H16 120.1 . . ?
C12 C17 C16 120.83(16) . . ?
C12 C17 H17 119.6 . . ?
C16 C17 H17 119.6 . . ?
C19 C18 C3 121.07(15) . . ?
C23 C18 C3 120.34(15) . . ?
C23 C18 C19 118.56(16) . . ?
C18 C19 H19 119.7 . . ?
C18 C19 C20 120.57(17) . . ?
C20 C19 H19 119.7 . . ?
C19 C20 H20 119.8 . . ?
C21 C20 C19 120.33(16) . . ?
C21 C20 H20 119.8 . . ?
C20 C21 H21 120.3 . . ?
C20 C21 C22 119.40(17) . . ?
C22 C21 H21 120.3 . . ?
C21 C22 H22 119.8 . . ?
C21 C22 C23 120.34(18) . . ?
C23 C22 H22 119.8 . . ?
C18 C23 C22 120.79(17) . . ?
C18 C23 H23 119.6 . . ?
C22 C23 H23 119.6 . . ?
C2 N1 C4 109.27(12) . . ?
C2 N1 C5 112.14(13) . . ?
C4 N1 C5 111.23(13) . . ?
C1 O1 C3 110.83(11) . . ?

loop_
_geom_bond_atom_site_label_1
_geom_bond_atom_site_label_2
_geom_bond_distance
_geom_bond_site_symmetry_2
_geom_bond_publ_flag
C1 H1 1.0000 . ?
C1 C2 1.520(2) . ?
C1 C12 1.508(2) . ?
C1 O1 1.4397(19) . ?
C2 H2A 0.9900 . ?
C2 H2B 0.9900 . ?
C2 N1 1.459(2) . ?
C3 H3 1.0000 . ?
C3 C4 1.525(2) . ?
C3 C18 1.511(2) . ?
C3 O1 1.4444(17) . ?
C4 H4A 0.9900 . ?
C4 H4B 0.9900 . ?
C4 N1 1.465(2) . ?
C5 H5A 0.9900 . ?
C5 H5B 0.9900 . ?
C5 C6 1.511(2) . ?
C5 N1 1.469(2) . ?
C6 C7 1.390(2) . ?
C6 C11 1.392(2) . ?
C7 H7 0.9500 . ?
C7 C8 1.388(2) . ?
C8 H8 0.9500 . ?
C8 C9 1.377(3) . ?
C9 H9 0.9500 . ?
C9 C10 1.385(3) . ?
C10 H10 0.9500 . ?
C10 C11 1.388(3) . ?
C11 H11 0.9500 . ?
C12 C13 1.390(2) . ?
C12 C17 1.390(2) . ?
C13 H13 0.9500 . ?
C13 C14 1.394(2) . ?
C14 H14 0.9500 . ?
C14 C15 1.382(3) . ?
C15 H15 0.9500 . ?
C15 C16 1.386(3) . ?
C16 H16 0.9500 . ?
C16 C17 1.394(2) . ?
C17 H17 0.9500 . ?
C18 C19 1.386(2) . ?
C18 C23 1.386(2) . ?
C19 H19 0.9500 . ?
C19 C20 1.397(3) . ?
C20 H20 0.9500 . ?
C20 C21 1.376(3) . ?
C21 H21 0.9500 . ?
C21 C22 1.382(3) . ?
C22 H22 0.9500 . ?
C22 C23 1.390(3) . ?
C23 H23 0.9500 . ?

loop_
_geom_torsion_atom_site_label_1
_geom_torsion_atom_site_label_2
_geom_torsion_atom_site_label_3
_geom_torsion_atom_site_label_4
_geom_torsion
_geom_torsion_site_symmetry_1
_geom_torsion_site_symmetry_2
_geom_torsion_site_symmetry_3
_geom_torsion_site_symmetry_4
_geom_torsion_publ_flag
C1 C2 N1 C4 60.81(16) . . . . ?
C1 C2 N1 C5 -175.38(13) . . . . ?
C1 C12 C13 C14 -179.43(16) . . . . ?
C1 C12 C17 C16 179.35(16) . . . . ?
C2 C1 C12 C13 -115.59(17) . . . . ?
C2 C1 C12 C17 65.0(2) . . . . ?
C2 C1 O1 C3 59.92(15) . . . . ?
C3 C4 N1 C2 -58.43(16) . . . . ?
C3 C4 N1 C5 177.22(13) . . . . ?
C3 C18 C19 C20 177.45(15) . . . . ?
C3 C18 C23 C22 -178.18(17) . . . . ?
C4 C3 C18 C19 122.65(16) . . . . ?
C4 C3 C18 C23 -59.3(2) . . . . ?
C4 C3 O1 C1 -57.74(16) . . . . ?
C5 C6 C7 C8 179.91(16) . . . . ?
C5 C6 C11 C10 179.49(18) . . . . ?
C6 C5 N1 C2 163.20(13) . . . . ?
C6 C5 N1 C4 -74.09(17) . . . . ?
C6 C7 C8 C9 0.5(3) . . . . ?
C7 C6 C11 C10 -1.6(3) . . . . ?
C7 C8 C9 C10 -1.4(3) . . . . ?
C8 C9 C10 C11 0.8(3) . . . . ?
C9 C10 C11 C6 0.7(3) . . . . ?
C11 C6 C7 C8 1.0(3) . . . . ?
C12 C1 C2 N1 177.98(13) . . . . ?
C12 C1 O1 C3 -175.95(12) . . . . ?
C12 C13 C14 C15 0.3(3) . . . . ?
C13 C12 C17 C16 -0.1(3) . . . . ?
C13 C14 C15 C16 -0.5(3) . . . . ?
C14 C15 C16 C17 0.5(3) . . . . ?
C15 C16 C17 C12 -0.1(3) . . . . ?
C17 C12 C13 C14 0.0(3) . . . . ?
C18 C3 C4 N1 176.15(13) . . . . ?
C18 C3 O1 C1 178.26(12) . . . . ?
C18 C19 C20 C21 0.6(3) . . . . ?
C19 C18 C23 C22 0.0(3) . . . . ?
C19 C20 C21 C22 0.1(3) . . . . ?
C20 C21 C22 C23 -0.8(3) . . . . ?
C21 C22 C23 C18 0.8(3) . . . . ?
C23 C18 C19 C20 -0.7(2) . . . . ?
N1 C5 C6 C7 133.02(16) . . . . ?
N1 C5 C6 C11 -48.1(2) . . . . ?
O1 C1 C2 N1 -61.38(16) . . . . ?
O1 C1 C12 C13 123.03(16) . . . . ?
O1 C1 C12 C17 -56.40(19) . . . . ?
O1 C3 C4 N1 56.62(17) . . . . ?
O1 C3 C18 C19 -115.56(16) . . . . ?
O1 C3 C18 C23 62.53(18) . . . . ?
